data_2310639
loop_
_publ_author_name
'Mooney, R.C.L.'

_publ_section_title
;
 The crystal structure of aluminum phosphate and gallium phosphate,
 low-cristobalite type
;
_journal_name_full 'Acta Crystallographica (1,1948-23,1967)'
_journal_page_first 728
_journal_page_last 734
_journal_volume 9
_journal_year 1956
_chemical_formula_sum 'Ga O4 P'
_chemical_name_systematic 'Ga (P O4)'
_space_group_IT_number 20
_symmetry_space_group_name_Hall 'C 2c 2'
_symmetry_space_group_name_H-M 'C 2 2 21'
_cell_angle_alpha 90
_cell_angle_beta 90
_cell_angle_gamma 90
_cell_formula_units_Z 4
_cell_length_a 6.967
_cell_length_b 6.967
_cell_length_c 6.866
_cell_volume 333.269
_citation_journal_id_ASTM ACCRA9
_cod_data_source_file Mooney_ACCRA9_1956_204.cif
_cod_data_source_block Ga1O4P1
_cod_original_cell_volume 333.2694
_cod_original_formula_sum 'Ga1 O4 P1'
_cod_database_code 2310639

loop_
_symmetry_equiv_pos_as_xyz
x,y,z
-x,-y,z+1/2
x,-y,-z
-x,y,-z+1/2
x+1/2,y+1/2,z
-x+1/2,-y+1/2,z+1/2
x+1/2,-y+1/2,-z
-x+1/2,y+1/2,-z+1/2

loop_
_atom_site_label
_atom_site_type_symbol
_atom_site_fract_x
_atom_site_fract_y
_atom_site_fract_z
_atom_site_occupancy
_atom_site_U_iso_or_equiv
Ga1 Ga+3 0 0.183 0.25 1 0.0
P1 P+5 0.327 0 0 1 0.0
O2 O-2 0.456 0.179 0.965 1 0.0
O1 O-2 0.198 0.035 0.182 1 0.0
